data_1526550
loop_
_publ_author_name
'Karpinski, J.'
'Kazakov, S.M.'
'Angst, M.'
'Mironov, A.'
'Mali, M.'
'Roos, J.'

_publ_section_title
;
 Influence of Sr substitution on the structure, charge distribution,and
 critical temperature of Y (Ba1-x Srx)2 Cu4 O8 single crystals
;
_journal_name_full 'Physical Review, Serie 3. B - Condensed Matter (18,1978-)'
_journal_page_first 945181
_journal_page_last 9451812
_journal_volume 64
_journal_year 2001
_chemical_formula_sum 'Ba1.78 Cu4 O8 Sr0.22 Y'
_chemical_name_systematic 'Y (Ba0.89 Sr0.11)2 Cu4 O8'
_space_group_IT_number 65
_symmetry_space_group_name_Hall '-A 2 2'
_symmetry_space_group_name_H-M 'A m m m'
_cell_angle_alpha 90
_cell_angle_beta 90
_cell_angle_gamma 90
_cell_formula_units_Z 2
_cell_length_a 3.8299
_cell_length_b 3.8676
_cell_length_c 27.1707
_cell_volume 402.467
_citation_journal_id_ASTM PRBMDO
_cod_data_source_file Karpinski_PRBMDO_2001_1904.cif
_cod_data_source_block Ba1.78Cu4O8Sr0.22Y1
_cod_original_cell_volume 402.4666
_cod_original_sg_symbol_Hall '-C 2 2 (z,x,y)'
_cod_original_formula_sum 'Ba1.78 Cu4 O8 Sr0.22 Y1'
_cod_database_code 1526550

loop_
_symmetry_equiv_pos_as_xyz
x,y,z
x,-y,-z
-x,y,-z
-x,-y,z
-x,-y,-z
-x,y,z
x,-y,z
x,y,-z
x,y+1/2,z+1/2
x,-y+1/2,-z+1/2
-x,y+1/2,-z+1/2
-x,-y+1/2,z+1/2
-x,-y+1/2,-z+1/2
-x,y+1/2,z+1/2
x,-y+1/2,z+1/2
x,y+1/2,-z+1/2

loop_
_atom_site_label
_atom_site_type_symbol
_atom_site_fract_x
_atom_site_fract_y
_atom_site_fract_z
_atom_site_occupancy
_atom_site_U_iso_or_equiv
O4 O-2 0 0.5 0.21793 1 0.0
Sr1 Sr+2 0.5 0.5 0.134936 0.11 0.0
Ba1 Ba+2 0.5 0.5 0.134936 0.89 0.0
O2 O-2 0.5 0 0.0524 1 0.0
O3 O-2 0 0.5 0.05253 1 0.0
Cu1 Cu+2 0 0 0.212926 1 0.0
O1 O-2 0 0 0.14523 1 0.0
Cu2 Cu+2 0 0 0.061796 1 0.0
Y1 Y+3 0.5 0.5 0 1 0.0
